data_7044044
loop_
_publ_author_name
'Nifant'ev, Ilya E.'
'Shlyahtin, Andrei V.'
'Bagrov, Vladimir V.'
'Minyaev, Mikhail M.'
'Churakov, Andrei'
'Karchevsky, Stanislav G.'
'Birin, Kirill P.'
'Ivchenko, Pavel V.'

_publ_section_title
;
 Mono-BHT heteroleptic magnesium complexes: synthesis, molecular structure
 and catalytic behavior in the ring-opening polymerization of cyclic
 esters
;
_journal_name_full 'Dalton Trans.'
_journal_paper_doi 10.1039/C7DT02469J
_journal_year 2017
_chemical_formula_moiety 'C42 H70 Mg2 N2 O6, 3(C4 H8 O)'
_chemical_formula_sum 'C54 H94 Mg2 N2 O9'
_chemical_formula_weight 963.93
_chemical_name_systematic
; 
 ? 
;
_space_group_IT_number 15
_symmetry_cell_setting monoclinic
_symmetry_space_group_name_Hall '-C 2yc'
_symmetry_space_group_name_H-M 'C 1 2/c 1'
_atom_sites_solution_hydrogens geom
_atom_sites_solution_primary direct
_atom_sites_solution_secondary difmap
_audit_creation_method SHELXL-97
_audit_update_record
;
2017-04-22 deposited with the CCDC.
2017-08-29 downloaded from the CCDC.
;
_cell_angle_alpha 90.00
_cell_angle_beta 112.1687(7)
_cell_angle_gamma 90.00
_cell_formula_units_Z 4
_cell_length_a 23.5726(12)
_cell_length_b 15.9574(8)
_cell_length_c 16.2479(8)
_cell_measurement_reflns_used 7577
_cell_measurement_temperature 150(2)
_cell_measurement_theta_max 29.888
_cell_measurement_theta_min 2.299
_cell_volume 5660.0(5)
_computing_cell_refinement 'SAINT (Bruker, 2008)'
_computing_data_collection '<i>APEX2</i> (Bruker, 2008)'
_computing_data_reduction 'SAINT (Bruker, 2008)'
_computing_molecular_graphics 'SHELXTL (Sheldrick, 2008)'
_computing_publication_material 'SHELXTL (Sheldrick, 2008)'
_computing_structure_refinement 'SHELXTL (Sheldrick, 2008)'
_computing_structure_solution 'SHELXTL (Sheldrick, 2008)'
_diffrn_ambient_temperature 150(2)
_diffrn_measured_fraction_theta_full 0.996
_diffrn_measured_fraction_theta_max 0.996
_diffrn_measurement_device_type 'Bruker SMART APEX II'
_diffrn_measurement_method \w
_diffrn_radiation_monochromator graphite
_diffrn_radiation_source 'fine-focus sealed tube'
_diffrn_radiation_type MoK\a
_diffrn_radiation_wavelength 0.71073
_diffrn_reflns_av_R_equivalents 0.0278
_diffrn_reflns_av_sigmaI/netI 0.0253
_diffrn_reflns_limit_h_max 31
_diffrn_reflns_limit_h_min -31
_diffrn_reflns_limit_k_max 21
_diffrn_reflns_limit_k_min -21
_diffrn_reflns_limit_l_max 21
_diffrn_reflns_limit_l_min -21
_diffrn_reflns_number 27031
_diffrn_reflns_theta_full 28.00
_diffrn_reflns_theta_max 28.00
_diffrn_reflns_theta_min 2.30
_diffrn_standards_decay_% 0
_exptl_absorpt_coefficient_mu 0.095
_exptl_absorpt_correction_T_max 0.9813
_exptl_absorpt_correction_T_min 0.9631
_exptl_absorpt_correction_type multi-scan
_exptl_absorpt_process_details 'SADABS (Bruker, 2008)'
_exptl_crystal_colour colourless
_exptl_crystal_density_diffrn 1.131
_exptl_crystal_density_method 'not measured'
_exptl_crystal_description block
_exptl_crystal_F_000 2112
_exptl_crystal_size_max 0.40
_exptl_crystal_size_mid 0.25
_exptl_crystal_size_min 0.20
_refine_diff_density_max 0.762
_refine_diff_density_min -0.416
_refine_diff_density_rms 0.060
_refine_ls_extinction_method none
_refine_ls_goodness_of_fit_ref 1.047
_refine_ls_hydrogen_treatment constr
_refine_ls_matrix_type full
_refine_ls_number_parameters 312
_refine_ls_number_reflns 6804
_refine_ls_number_restraints 30
_refine_ls_restrained_S_all 1.075
_refine_ls_R_factor_all 0.0749
_refine_ls_R_factor_gt 0.0582
_refine_ls_shift/su_max 0.001
_refine_ls_shift/su_mean 0.000
_refine_ls_structure_factor_coef Fsqd
_refine_ls_weighting_details 'calc w=1/[\s^2^(Fo^2^)+(0.1057P)^2^+4.9642P] where P=(Fo^2^+2Fc^2^)/3'
_refine_ls_weighting_scheme calc
_refine_ls_wR_factor_gt 0.1679
_refine_ls_wR_factor_ref 0.1837
_reflns_number_gt 5256
_reflns_number_total 6804
_reflns_threshold_expression I>2\s(I)
_cod_data_source_file c7dt02469j2.cif
_cod_data_source_block z_CCDC1
_cod_original_sg_symbol_H-M 'C 2/c'
_cod_database_code 7044044

loop_
_symmetry_equiv_pos_as_xyz
'x, y, z'
'-x, y, -z+1/2'
'x+1/2, y+1/2, z'
'-x+1/2, y+1/2, -z+1/2'
'-x, -y, -z'
'x, -y, z-1/2'
'-x+1/2, -y+1/2, -z'
'x+1/2, -y+1/2, z-1/2'

loop_
_atom_site_label
_atom_site_type_symbol
_atom_site_fract_x
_atom_site_fract_y
_atom_site_fract_z
_atom_site_U_iso_or_equiv
_atom_site_adp_type
_atom_site_occupancy
_atom_site_symmetry_multiplicity
_atom_site_calc_flag
_atom_site_refinement_flags
Mg1 Mg 0.22128(3) 0.20165(4) 0.54921(4) 0.02347(16) Uani 1 1 d .
N1 N 0.29503(8) 0.52833(10) 0.57233(10) 0.0305(3) Uani 1 1 d .
O1 O 0.19876(6) 0.21916(8) 0.64526(9) 0.0311(3) Uani 1 1 d .
O2 O 0.19657(6) 0.28206(8) 0.45209(8) 0.0260(3) Uani 1 1 d .
O3 O 0.29252(6) 0.41566(8) 0.48966(9) 0.0301(3) Uani 1 1 d .
C1 C 0.17848(8) 0.24039(10) 0.70810(11) 0.0250(4) Uani 1 1 d .
C2 C 0.21541(9) 0.28997(11) 0.78204(12) 0.0262(4) Uani 1 1 d .
C3 C 0.19161(10) 0.31205(11) 0.84600(13) 0.0311(4) Uani 1 1 d .
H3 H 0.2161 0.3454 0.8949 0.037 Uiso 1 1 calc R
C4 C 0.13429(10) 0.28758(12) 0.84129(13) 0.0335(4) Uani 1 1 d .
C5 C 0.09924(9) 0.23822(12) 0.76973(13) 0.0303(4) Uani 1 1 d .
H5 H 0.0597 0.2210 0.7658 0.036 Uiso 1 1 calc R
C6 C 0.11971(8) 0.21287(11) 0.70325(12) 0.0257(4) Uani 1 1 d .
C7 C 0.28008(9) 0.31774(12) 0.79238(12) 0.0301(4) Uani 1 1 d .
C8 C 0.07916(9) 0.15662(12) 0.62678(12) 0.0295(4) Uani 1 1 d .
C9 C 0.11054(12) 0.31339(16) 0.91207(17) 0.0500(6) Uani 1 1 d .
H9A H 0.1452 0.3240 0.9680 0.075 Uiso 1 1 calc R
H9B H 0.0851 0.2684 0.9209 0.075 Uiso 1 1 calc R
H9C H 0.0860 0.3645 0.8932 0.075 Uiso 1 1 calc R
C11 C 0.31238(11) 0.36859(15) 0.87819(14) 0.0429(5) Uani 1 1 d .
H11A H 0.2896 0.4205 0.8759 0.064 Uiso 1 1 calc R
H11B H 0.3542 0.3822 0.8835 0.064 Uiso 1 1 calc R
H11C H 0.3139 0.3353 0.9297 0.064 Uiso 1 1 calc R
C12 C 0.27741(10) 0.37505(13) 0.71465(14) 0.0381(5) Uani 1 1 d .
H12A H 0.2573 0.3453 0.6583 0.057 Uiso 1 1 calc R
H12B H 0.3191 0.3906 0.7211 0.057 Uiso 1 1 calc R
H12C H 0.2541 0.4258 0.7151 0.057 Uiso 1 1 calc R
C13 C 0.32051(10) 0.24097(14) 0.79747(15) 0.0381(5) Uani 1 1 d .
H13A H 0.3006 0.2052 0.7455 0.057 Uiso 1 1 calc R
H13B H 0.3263 0.2093 0.8517 0.057 Uiso 1 1 calc R
H13C H 0.3604 0.2594 0.7985 0.057 Uiso 1 1 calc R
C14 C 0.06197(12) 0.20376(16) 0.53787(14) 0.0451(5) Uani 1 1 d .
H14A H 0.0394 0.2549 0.5396 0.068 Uiso 1 1 calc R
H14B H 0.0362 0.1678 0.4893 0.068 Uiso 1 1 calc R
H14C H 0.0993 0.2186 0.5282 0.068 Uiso 1 1 calc R
C15 C 0.11229(10) 0.07398(12) 0.62553(15) 0.0362(4) Uani 1 1 d .
H15A H 0.1521 0.0861 0.6220 0.054 Uiso 1 1 calc R
H15B H 0.0874 0.0407 0.5738 0.054 Uiso 1 1 calc R
H15C H 0.1185 0.0424 0.6800 0.054 Uiso 1 1 calc R
C16 C 0.01872(9) 0.13262(14) 0.63574(14) 0.0386(5) Uani 1 1 d .
H16A H -0.0051 0.1834 0.6339 0.058 Uiso 1 1 calc R
H16B H 0.0275 0.1037 0.6924 0.058 Uiso 1 1 calc R
H16C H -0.0048 0.0955 0.5867 0.058 Uiso 1 1 calc R
C21 C 0.14515(9) 0.33281(12) 0.40940(13) 0.0323(4) Uani 1 1 d .
H21A H 0.1196 0.3343 0.4457 0.039 Uiso 1 1 calc R
H21B H 0.1204 0.3076 0.3512 0.039 Uiso 1 1 calc R
C22 C 0.16204(9) 0.42198(12) 0.39474(13) 0.0331(4) Uani 1 1 d .
H22A H 0.1242 0.4523 0.3586 0.040 Uiso 1 1 calc R
H22B H 0.1887 0.4200 0.3601 0.040 Uiso 1 1 calc R
C23 C 0.19504(9) 0.47178(13) 0.48044(14) 0.0353(4) Uani 1 1 d .
H23A H 0.1816 0.5309 0.4697 0.042 Uiso 1 1 calc R
H23B H 0.1818 0.4498 0.5273 0.042 Uiso 1 1 calc R
C24 C 0.26402(9) 0.46983(10) 0.51502(12) 0.0262(4) Uani 1 1 d .
C25 C 0.36163(10) 0.53064(15) 0.60308(16) 0.0429(5) Uani 1 1 d .
H25A H 0.3745 0.5077 0.5569 0.064 Uiso 1 1 calc R
H25B H 0.3794 0.4970 0.6573 0.064 Uiso 1 1 calc R
H25C H 0.3758 0.5887 0.6157 0.064 Uiso 1 1 calc R
C26 C 0.26686(11) 0.59112(13) 0.61053(15) 0.0410(5) Uani 1 1 d .
H26A H 0.2276 0.5699 0.6095 0.061 Uiso 1 1 calc R
H26B H 0.2600 0.6429 0.5756 0.061 Uiso 1 1 calc R
H26C H 0.2941 0.6027 0.6720 0.061 Uiso 1 1 calc R
O4 O 0.09867(16) 0.5227(2) 0.5893(3) 0.1127(10) Uani 1 1 d U
C41 C 0.0592(2) 0.5777(3) 0.6003(4) 0.1107(14) Uani 1 1 d U
H41A H 0.0335 0.6017 0.5420 0.133 Uiso 1 1 calc R
H41B H 0.0822 0.6240 0.6390 0.133 Uiso 1 1 calc R
C42 C 0.0199(2) 0.5382(4) 0.6400(3) 0.1186(16) Uani 1 1 d U
H42A H -0.0223 0.5321 0.5957 0.142 Uiso 1 1 calc R
H42B H 0.0189 0.5718 0.6906 0.142 Uiso 1 1 calc R
C43 C 0.04872(18) 0.4528(3) 0.6712(3) 0.0911(11) Uani 1 1 d U
H43A H 0.0605 0.4461 0.7362 0.109 Uiso 1 1 calc R
H43B H 0.0205 0.4069 0.6401 0.109 Uiso 1 1 calc R
C44 C 0.1024(2) 0.4548(3) 0.6474(3) 0.0898(11) Uani 1 1 d U
H44A H 0.1398 0.4606 0.7019 0.108 Uiso 1 1 calc R
H44B H 0.1053 0.4015 0.6181 0.108 Uiso 1 1 calc R
O5 O 0.5000 0.4507(2) 0.7500 0.0811(10) Uani 1 2 d S
C51 C 0.5127(2) 0.3997(2) 0.6883(2) 0.0879(12) Uani 1 1 d .
H51A H 0.5559 0.4068 0.6949 0.106 Uiso 1 1 calc R
H51B H 0.4860 0.4157 0.6270 0.106 Uiso 1 1 calc R
C52 C 0.5012(2) 0.3118(2) 0.7054(2) 0.0917(12) Uani 1 1 d .
H52A H 0.4619 0.2919 0.6605 0.110 Uiso 1 1 calc R
H52B H 0.5346 0.2750 0.7038 0.110 Uiso 1 1 calc R

loop_
_atom_site_aniso_label
_atom_site_aniso_U_11
_atom_site_aniso_U_22
_atom_site_aniso_U_33
_atom_site_aniso_U_23
_atom_site_aniso_U_13
_atom_site_aniso_U_12
Mg1 0.0308(3) 0.0213(3) 0.0253(3) -0.0015(2) 0.0185(2) -0.0011(2)
N1 0.0404(9) 0.0247(7) 0.0301(8) -0.0039(6) 0.0175(7) 0.0010(6)
O1 0.0411(8) 0.0330(7) 0.0304(7) -0.0041(5) 0.0261(6) -0.0024(6)
O2 0.0299(6) 0.0240(6) 0.0294(6) 0.0020(5) 0.0171(5) 0.0009(5)
O3 0.0371(7) 0.0238(6) 0.0380(7) -0.0048(5) 0.0239(6) -0.0020(5)
C1 0.0363(9) 0.0205(8) 0.0255(8) 0.0025(6) 0.0199(7) 0.0029(7)
C2 0.0367(9) 0.0205(8) 0.0278(8) 0.0027(6) 0.0195(7) 0.0012(7)
C3 0.0471(11) 0.0251(9) 0.0293(9) -0.0041(7) 0.0237(8) -0.0040(8)
C4 0.0477(11) 0.0295(9) 0.0356(10) -0.0048(8) 0.0296(9) -0.0028(8)
C5 0.0368(10) 0.0284(9) 0.0349(10) -0.0009(7) 0.0239(8) 0.0009(7)
C6 0.0331(9) 0.0224(8) 0.0273(8) 0.0031(6) 0.0180(7) 0.0037(7)
C7 0.0373(10) 0.0284(9) 0.0305(9) 0.0005(7) 0.0194(8) -0.0039(7)
C8 0.0347(10) 0.0311(9) 0.0275(9) -0.0016(7) 0.0171(7) -0.0008(7)
C9 0.0630(15) 0.0533(14) 0.0527(13) -0.0227(11) 0.0433(12) -0.0162(11)
C11 0.0487(12) 0.0449(12) 0.0398(11) -0.0077(9) 0.0218(10) -0.0158(10)
C12 0.0496(12) 0.0325(10) 0.0404(11) 0.0046(8) 0.0263(10) -0.0063(9)
C13 0.0365(11) 0.0385(11) 0.0435(11) 0.0035(9) 0.0197(9) 0.0028(8)
C14 0.0528(13) 0.0518(13) 0.0280(10) 0.0038(9) 0.0123(9) -0.0046(11)
C15 0.0454(11) 0.0292(9) 0.0448(11) -0.0086(8) 0.0294(9) -0.0060(8)
C16 0.0344(10) 0.0456(12) 0.0393(11) -0.0059(9) 0.0178(9) -0.0032(9)
C21 0.0282(9) 0.0315(9) 0.0371(10) 0.0029(8) 0.0123(8) -0.0002(7)
C22 0.0345(10) 0.0299(9) 0.0334(9) 0.0064(8) 0.0112(8) 0.0035(8)
C23 0.0373(10) 0.0291(9) 0.0428(11) -0.0036(8) 0.0189(9) 0.0051(8)
C24 0.0392(10) 0.0197(8) 0.0255(8) 0.0018(6) 0.0187(7) 0.0005(7)
C25 0.0433(12) 0.0422(12) 0.0426(11) -0.0124(9) 0.0154(9) -0.0074(9)
C26 0.0555(13) 0.0304(10) 0.0390(11) -0.0113(8) 0.0200(10) 0.0047(9)
O4 0.113(2) 0.105(2) 0.147(3) 0.027(2) 0.079(2) 0.0173(17)
C41 0.103(3) 0.080(3) 0.151(4) -0.007(3) 0.049(3) -0.004(2)
C42 0.105(3) 0.172(4) 0.085(2) 0.009(3) 0.043(2) 0.085(3)
C43 0.085(2) 0.113(3) 0.081(2) 0.011(2) 0.0370(19) 0.011(2)
C44 0.100(3) 0.080(2) 0.106(3) 0.023(2) 0.057(2) 0.030(2)
O5 0.122(3) 0.0634(19) 0.0570(17) 0.000 0.0322(18) 0.000
C51 0.138(3) 0.071(2) 0.072(2) -0.0126(17) 0.058(2) -0.029(2)
C52 0.150(4) 0.076(2) 0.064(2) -0.0089(17) 0.058(2) -0.016(2)

loop_
_atom_type_symbol
_atom_type_description
_atom_type_scat_dispersion_real
_atom_type_scat_dispersion_imag
_atom_type_scat_source
C C 0.0033 0.0016 'International Tables Vol C Tables 4.2.6.8 and 6.1.1.4'
H H 0.0000 0.0000 'International Tables Vol C Tables 4.2.6.8 and 6.1.1.4'
N N 0.0061 0.0033 'International Tables Vol C Tables 4.2.6.8 and 6.1.1.4'
O O 0.0106 0.0060 'International Tables Vol C Tables 4.2.6.8 and 6.1.1.4'
Mg Mg 0.0486 0.0363 'International Tables Vol C Tables 4.2.6.8 and 6.1.1.4'

loop_
_geom_angle_atom_site_label_1
_geom_angle_atom_site_label_2
_geom_angle_atom_site_label_3
_geom_angle
_geom_angle_site_symmetry_1
_geom_angle_site_symmetry_3
O1 Mg1 O2 119.44(6) . .
O1 Mg1 O2 126.00(6) . 7_556
O2 Mg1 O2 84.17(6) . 7_556
O1 Mg1 O3 110.49(6) . 7_556
O2 Mg1 O3 113.93(6) . 7_556
O2 Mg1 O3 99.63(6) 7_556 7_556
O1 Mg1 Mg1 136.67(6) . 7_556
O2 Mg1 Mg1 42.31(4) . 7_556
O2 Mg1 Mg1 41.86(4) 7_556 7_556
O3 Mg1 Mg1 112.66(5) 7_556 7_556
C24 N1 C25 119.71(16) . .
C24 N1 C26 124.16(18) . .
C25 N1 C26 116.10(17) . .
C1 O1 Mg1 172.38(13) . .
C21 O2 Mg1 136.04(11) . .
C21 O2 Mg1 126.14(11) . 7_556
Mg1 O2 Mg1 95.83(6) . 7_556
C24 O3 Mg1 135.86(12) . 7_556
O1 C1 C6 120.28(16) . .
O1 C1 C2 120.49(16) . .
C6 C1 C2 119.22(15) . .
C3 C2 C1 118.45(17) . .
C3 C2 C7 120.39(17) . .
C1 C2 C7 121.15(15) . .
C4 C3 C2 123.08(18) . .
C4 C3 H3 118.5 . .
C2 C3 H3 118.5 . .
C3 C4 C5 117.85(17) . .
C3 C4 C9 121.05(19) . .
C5 C4 C9 121.10(19) . .
C4 C5 C6 122.74(18) . .
C4 C5 H5 118.6 . .
C6 C5 H5 118.6 . .
C5 C6 C1 118.62(17) . .
C5 C6 C8 120.15(16) . .
C1 C6 C8 121.23(15) . .
C2 C7 C13 110.26(15) . .
C2 C7 C12 110.47(16) . .
C13 C7 C12 110.52(16) . .
C2 C7 C11 112.45(16) . .
C13 C7 C11 106.64(18) . .
C12 C7 C11 106.39(16) . .
C16 C8 C15 106.37(16) . .
C16 C8 C6 112.65(15) . .
C15 C8 C6 110.33(16) . .
C16 C8 C14 106.59(17) . .
C15 C8 C14 111.21(17) . .
C6 C8 C14 109.62(16) . .
C4 C9 H9A 109.5 . .
C4 C9 H9B 109.5 . .
H9A C9 H9B 109.5 . .
C4 C9 H9C 109.5 . .
H9A C9 H9C 109.5 . .
H9B C9 H9C 109.5 . .
C7 C11 H11A 109.5 . .
C7 C11 H11B 109.5 . .
H11A C11 H11B 109.5 . .
C7 C11 H11C 109.5 . .
H11A C11 H11C 109.5 . .
H11B C11 H11C 109.5 . .
C7 C12 H12A 109.5 . .
C7 C12 H12B 109.5 . .
H12A C12 H12B 109.5 . .
C7 C12 H12C 109.5 . .
H12A C12 H12C 109.5 . .
H12B C12 H12C 109.5 . .
C7 C13 H13A 109.5 . .
C7 C13 H13B 109.5 . .
H13A C13 H13B 109.5 . .
C7 C13 H13C 109.5 . .
H13A C13 H13C 109.5 . .
H13B C13 H13C 109.5 . .
C8 C14 H14A 109.5 . .
C8 C14 H14B 109.5 . .
H14A C14 H14B 109.5 . .
C8 C14 H14C 109.5 . .
H14A C14 H14C 109.5 . .
H14B C14 H14C 109.5 . .
C8 C15 H15A 109.5 . .
C8 C15 H15B 109.5 . .
H15A C15 H15B 109.5 . .
C8 C15 H15C 109.5 . .
H15A C15 H15C 109.5 . .
H15B C15 H15C 109.5 . .
C8 C16 H16A 109.5 . .
C8 C16 H16B 109.5 . .
H16A C16 H16B 109.5 . .
C8 C16 H16C 109.5 . .
H16A C16 H16C 109.5 . .
H16B C16 H16C 109.5 . .
O2 C21 C22 112.89(15) . .
O2 C21 H21A 109.0 . .
C22 C21 H21A 109.0 . .
O2 C21 H21B 109.0 . .
C22 C21 H21B 109.0 . .
H21A C21 H21B 107.8 . .
C21 C22 C23 114.54(17) . .
C21 C22 H22A 108.6 . .
C23 C22 H22A 108.6 . .
C21 C22 H22B 108.6 . .
C23 C22 H22B 108.6 . .
H22A C22 H22B 107.6 . .
C24 C23 C22 115.69(16) . .
C24 C23 H23A 108.4 . .
C22 C23 H23A 108.4 . .
C24 C23 H23B 108.4 . .
C22 C23 H23B 108.4 . .
H23A C23 H23B 107.4 . .
O3 C24 N1 119.56(17) . .
O3 C24 C23 121.83(16) . .
N1 C24 C23 118.60(16) . .
N1 C25 H25A 109.5 . .
N1 C25 H25B 109.5 . .
H25A C25 H25B 109.5 . .
N1 C25 H25C 109.5 . .
H25A C25 H25C 109.5 . .
H25B C25 H25C 109.5 . .
N1 C26 H26A 109.5 . .
N1 C26 H26B 109.5 . .
H26A C26 H26B 109.5 . .
N1 C26 H26C 109.5 . .
H26A C26 H26C 109.5 . .
H26B C26 H26C 109.5 . .
C41 O4 C44 106.4(3) . .
O4 C41 C42 111.5(4) . .
O4 C41 H41A 109.3 . .
C42 C41 H41A 109.3 . .
O4 C41 H41B 109.3 . .
C42 C41 H41B 109.3 . .
H41A C41 H41B 108.0 . .
C41 C42 C43 104.9(3) . .
C41 C42 H42A 110.8 . .
C43 C42 H42A 110.8 . .
C41 C42 H42B 110.8 . .
C43 C42 H42B 110.8 . .
H42A C42 H42B 108.8 . .
C44 C43 C42 102.4(4) . .
C44 C43 H43A 111.3 . .
C42 C43 H43A 111.3 . .
C44 C43 H43B 111.3 . .
C42 C43 H43B 111.3 . .
H43A C43 H43B 109.2 . .
O4 C44 C43 110.6(3) . .
O4 C44 H44A 109.5 . .
C43 C44 H44A 109.5 . .
O4 C44 H44B 109.5 . .
C43 C44 H44B 109.5 . .
H44A C44 H44B 108.1 . .
C51 O5 C51 109.4(4) 2_656 .
O5 C51 C52 108.2(3) . .
O5 C51 H51A 110.1 . .
C52 C51 H51A 110.1 . .
O5 C51 H51B 110.1 . .
C52 C51 H51B 110.1 . .
H51A C51 H51B 108.4 . .
C52 C52 C51 105.3(2) 2_656 .
C52 C52 H52A 110.7 2_656 .
C51 C52 H52A 110.7 . .
C52 C52 H52B 110.7 2_656 .
C51 C52 H52B 110.7 . .
H52A C52 H52B 108.8 . .

loop_
_geom_bond_atom_site_label_1
_geom_bond_atom_site_label_2
_geom_bond_distance
_geom_bond_site_symmetry_2
Mg1 O1 1.8494(13) .
Mg1 O2 1.9448(13) .
Mg1 O2 1.9617(13) 7_556
Mg1 O3 1.9630(14) 7_556
Mg1 Mg1 2.8993(11) 7_556
N1 C24 1.326(2) .
N1 C25 1.457(3) .
N1 C26 1.463(2) .
O1 C1 1.324(2) .
O2 C21 1.404(2) .
O2 Mg1 1.9618(13) 7_556
O3 C24 1.256(2) .
O3 Mg1 1.9630(14) 7_556
C1 C6 1.427(2) .
C1 C2 1.428(3) .
C2 C3 1.400(2) .
C2 C7 1.535(3) .
C3 C4 1.381(3) .
C3 H3 0.9500 .
C4 C5 1.389(3) .
C4 C9 1.514(3) .
C5 C6 1.399(2) .
C5 H5 0.9500 .
C6 C8 1.538(3) .
C7 C13 1.535(3) .
C7 C12 1.541(3) .
C7 C11 1.543(3) .
C8 C16 1.534(3) .
C8 C15 1.537(3) .
C8 C14 1.541(3) .
C9 H9A 0.9800 .
C9 H9B 0.9800 .
C9 H9C 0.9800 .
C11 H11A 0.9800 .
C11 H11B 0.9800 .
C11 H11C 0.9800 .
C12 H12A 0.9800 .
C12 H12B 0.9800 .
C12 H12C 0.9800 .
C13 H13A 0.9800 .
C13 H13B 0.9800 .
C13 H13C 0.9800 .
C14 H14A 0.9800 .
C14 H14B 0.9800 .
C14 H14C 0.9800 .
C15 H15A 0.9800 .
C15 H15B 0.9800 .
C15 H15C 0.9800 .
C16 H16A 0.9800 .
C16 H16B 0.9800 .
C16 H16C 0.9800 .
C21 C22 1.520(3) .
C21 H21A 0.9900 .
C21 H21B 0.9900 .
C22 C23 1.536(3) .
C22 H22A 0.9900 .
C22 H22B 0.9900 .
C23 C24 1.507(3) .
C23 H23A 0.9900 .
C23 H23B 0.9900 .
C25 H25A 0.9800 .
C25 H25B 0.9800 .
C25 H25C 0.9800 .
C26 H26A 0.9800 .
C26 H26B 0.9800 .
C26 H26C 0.9800 .
O4 C41 1.340(5) .
O4 C44 1.419(5) .
C41 C42 1.454(7) .
C41 H41A 0.9900 .
C41 H41B 0.9900 .
C42 C43 1.521(6) .
C42 H42A 0.9900 .
C42 H42B 0.9900 .
C43 C44 1.457(5) .
C43 H43A 0.9900 .
C43 H43B 0.9900 .
C44 H44A 0.9900 .
C44 H44B 0.9900 .
O5 C51 1.408(4) 2_656
O5 C51 1.408(4) .
C51 C52 1.475(5) .
C51 H51A 0.9900 .
C51 H51B 0.9900 .
C52 C52 1.470(6) 2_656
C52 H52A 0.9900 .
C52 H52B 0.9900 .

loop_
_geom_torsion_atom_site_label_1
_geom_torsion_atom_site_label_2
_geom_torsion_atom_site_label_3
_geom_torsion_atom_site_label_4
_geom_torsion
_geom_torsion_site_symmetry_1
_geom_torsion_site_symmetry_4
O1 Mg1 O2 C21 -35.34(19) . .
O2 Mg1 O2 C21 -163.71(19) 7_556 .
O3 Mg1 O2 C21 98.31(17) 7_556 .
Mg1 Mg1 O2 C21 -163.71(19) 7_556 .
O1 Mg1 O2 Mg1 128.38(7) . 7_556
O2 Mg1 O2 Mg1 0.0 7_556 7_556
O3 Mg1 O2 Mg1 -97.97(7) 7_556 7_556
O1 C1 C2 C3 178.92(16) . .
C6 C1 C2 C3 -2.0(2) . .
O1 C1 C2 C7 -1.9(3) . .
C6 C1 C2 C7 177.22(16) . .
C1 C2 C3 C4 0.5(3) . .
C7 C2 C3 C4 -178.69(18) . .
C2 C3 C4 C5 0.5(3) . .
C2 C3 C4 C9 -179.8(2) . .
C3 C4 C5 C6 0.0(3) . .
C9 C4 C5 C6 -179.8(2) . .
C4 C5 C6 C1 -1.4(3) . .
C4 C5 C6 C8 178.70(18) . .
O1 C1 C6 C5 -178.48(16) . .
C2 C1 C6 C5 2.4(3) . .
O1 C1 C6 C8 1.4(3) . .
C2 C1 C6 C8 -177.71(16) . .
C3 C2 C7 C13 119.65(19) . .
C1 C2 C7 C13 -59.5(2) . .
C3 C2 C7 C12 -117.90(19) . .
C1 C2 C7 C12 62.9(2) . .
C3 C2 C7 C11 0.8(2) . .
C1 C2 C7 C11 -178.40(17) . .
C5 C6 C8 C16 -1.6(2) . .
C1 C6 C8 C16 178.53(17) . .
C5 C6 C8 C15 -120.29(18) . .
C1 C6 C8 C15 59.8(2) . .
C5 C6 C8 C14 116.9(2) . .
C1 C6 C8 C14 -63.0(2) . .
Mg1 O2 C21 C22 134.56(15) . .
Mg1 O2 C21 C22 -25.2(2) 7_556 .
O2 C21 C22 C23 -64.7(2) . .
C21 C22 C23 C24 93.6(2) . .
Mg1 O3 C24 N1 149.78(14) 7_556 .
Mg1 O3 C24 C23 -31.7(3) 7_556 .
C25 N1 C24 O3 1.9(3) . .
C26 N1 C24 O3 -176.01(17) . .
C25 N1 C24 C23 -176.65(18) . .
C26 N1 C24 C23 5.5(3) . .
C22 C23 C24 O3 -17.1(3) . .
C22 C23 C24 N1 161.37(17) . .
C44 O4 C41 C42 -20.0(6) . .
O4 C41 C42 C43 11.6(6) . .
C41 C42 C43 C44 1.4(5) . .
C41 O4 C44 C43 21.0(5) . .
C42 C43 C44 O4 -13.3(5) . .
C51 O5 C51 C52 6.2(2) 2_656 .
O5 C51 C52 C52 -16.0(6) . 2_656
